data_4075754
loop_
_publ_author_name
'Pampaloni, Guido'
'Peloso, Riccardo'
'Graiff, Claudia'
'Tiripicchio, Antonio'

_publ_section_title
;
 Olefin Trifluoroacetato Derivatives of Copper(I) and Their Olefin/CO
 Exchange Reactions
;
_journal_issue 5
_journal_name_full Organometallics
_journal_page_first 819
_journal_paper_doi 10.1021/om049314b
_journal_volume 24
_journal_year 2005
_chemical_formula_sum 'C20 H28 Cu2 F6 O4'
_chemical_formula_weight 573.50
_chemical_name_systematic
;
 ?
;
_space_group_IT_number 61
_symmetry_cell_setting orthorhombic
_symmetry_space_group_name_Hall '-P 2bc 2ac'
_symmetry_space_group_name_H-M 'P c a b'
_atom_sites_solution_hydrogens geom
_atom_sites_solution_primary direct
_atom_sites_solution_secondary difmap
_audit_creation_method SHELXL-97
_cell_angle_alpha 90.00
_cell_angle_beta 90.00
_cell_angle_gamma 90.00
_cell_formula_units_Z 8
_cell_length_a 10.284(3)
_cell_length_b 21.386(5)
_cell_length_c 22.061(5)
_cell_measurement_reflns_used 5024
_cell_measurement_temperature 293(2)
_cell_measurement_theta_max 25
_cell_measurement_theta_min 1.90
_cell_volume 4852(2)
_computing_cell_refinement SAINT
_computing_data_collection 'Bruker AXS SMART 1000 software'
_computing_data_reduction 'SAINT SADABS'
_computing_molecular_graphics 'ORTEP 3'
_computing_structure_refinement 'SHELXL-97 (Sheldrick, 1997)'
_computing_structure_solution SHELXS
_diffrn_ambient_temperature 293(2)
_diffrn_measured_fraction_theta_full 0.998
_diffrn_measured_fraction_theta_max 0.998
_diffrn_measurement_device_type 'Bruker AXS Smart 1000'
_diffrn_measurement_method 'omega scan'
_diffrn_radiation_monochromator graphite
_diffrn_radiation_source 'fine-focus sealed tube'
_diffrn_radiation_type MoK\a
_diffrn_radiation_wavelength 0.71073
_diffrn_reflns_av_R_equivalents 0.0670
_diffrn_reflns_av_sigmaI/netI 0.0810
_diffrn_reflns_limit_h_max 12
_diffrn_reflns_limit_h_min -12
_diffrn_reflns_limit_k_max 23
_diffrn_reflns_limit_k_min -25
_diffrn_reflns_limit_l_max 26
_diffrn_reflns_limit_l_min -23
_diffrn_reflns_number 23577
_diffrn_reflns_theta_full 25.00
_diffrn_reflns_theta_max 25.00
_diffrn_reflns_theta_min 1.90
_exptl_absorpt_coefficient_mu 1.821
_exptl_absorpt_correction_T_max 1.000
_exptl_absorpt_correction_T_min 0.810557
_exptl_absorpt_correction_type multi-scan
_exptl_absorpt_process_details SADABS
_exptl_crystal_colour white
_exptl_crystal_density_diffrn 1.570
_exptl_crystal_density_method 'not measured'
_exptl_crystal_description prismatic
_exptl_crystal_F_000 2336
_exptl_crystal_size_max 0.15
_exptl_crystal_size_mid 0.12
_exptl_crystal_size_min 0.11
_refine_diff_density_max 0.488
_refine_diff_density_min -0.311
_refine_diff_density_rms 0.060
_refine_ls_extinction_method none
_refine_ls_goodness_of_fit_ref 0.811
_refine_ls_hydrogen_treatment mixed
_refine_ls_matrix_type full
_refine_ls_number_parameters 307
_refine_ls_number_reflns 4267
_refine_ls_number_restraints 19
_refine_ls_restrained_S_all 0.813
_refine_ls_R_factor_all 0.1197
_refine_ls_R_factor_gt 0.0466
_refine_ls_shift/su_max 0.021
_refine_ls_shift/su_mean 0.001
_refine_ls_structure_factor_coef Fsqd
_refine_ls_weighting_details 'calc w=1/[\s^2^(Fo^2^)+(0.0662P)^2^+0.0000P] where P=(Fo^2^+2Fc^2^)/3'
_refine_ls_weighting_scheme calc
_refine_ls_wR_factor_gt 0.1070
_refine_ls_wR_factor_ref 0.1251
_reflns_number_gt 1862
_reflns_number_total 4267
_reflns_threshold_expression >2sigma(I)
_cod_data_source_file om049314bsi20041230_114344.cif
_cod_data_source_block sadh
_cod_original_sg_symbol_H-M Pcab
_cod_database_code 4075754

loop_
_symmetry_equiv_pos_as_xyz
'x, y, z'
'-x, -y+1/2, z+1/2'
'x+1/2, -y, -z+1/2'
'-x+1/2, y+1/2, -z'
'-x, -y, -z'
'x, y-1/2, -z-1/2'
'-x-1/2, y, z-1/2'
'x-1/2, -y-1/2, z'

loop_
_atom_site_label
_atom_site_type_symbol
_atom_site_fract_x
_atom_site_fract_y
_atom_site_fract_z
_atom_site_U_iso_or_equiv
_atom_site_adp_type
_atom_site_occupancy
_atom_site_symmetry_multiplicity
_atom_site_calc_flag
_atom_site_refinement_flags
_atom_site_disorder_assembly
_atom_site_disorder_group
F1A F 0.1733(11) 0.0021(5) 0.0143(7) 0.056(3) Uiso 0.33 1 d PD A 1
F2A F 0.2361(14) -0.0593(6) 0.0872(4) 0.058(3) Uiso 0.33 1 d PD A 1
F3A F 0.3542(12) -0.0445(8) 0.0047(7) 0.075(4) Uiso 0.33 1 d PD A 1
F1B F 0.3563(11) -0.0641(6) 0.0304(9) 0.113(6) Uiso 0.33 1 d PD A 2
F2B F 0.1909(12) -0.0384(6) 0.0869(5) 0.100(5) Uiso 0.33 1 d PD A 2
F3B F 0.2128(15) -0.0012(6) -0.0043(5) 0.110(7) Uiso 0.33 1 d PD A 2
F1C F 0.1507(7) -0.0050(7) 0.0377(8) 0.106(6) Uiso 0.33 1 d PD A 3
F2C F 0.2952(16) -0.0737(4) 0.0712(7) 0.096(4) Uiso 0.33 1 d PD A 3
F3C F 0.3282(19) -0.0266(8) -0.0090(5) 0.141(9) Uiso 0.33 1 d PD A 3
F4A F 0.204(3) 0.1548(9) 0.2937(8) 0.069(7) Uiso 0.33 1 d PD B 4
F5A F 0.1218(14) 0.2132(14) 0.2192(10) 0.099(9) Uiso 0.33 1 d PD B 4
F6A F 0.3029(16) 0.2422(7) 0.2687(8) 0.080(6) Uiso 0.33 1 d PD B 4
F4B F 0.1296(12) 0.2302(7) 0.2303(8) 0.088(6) Uiso 0.33 1 d PD B 5
F5B F 0.1699(14) 0.1499(5) 0.2801(6) 0.099(7) Uiso 0.33 1 d PD B 5
F6B F 0.2954(16) 0.2304(6) 0.2877(6) 0.102(6) Uiso 0.33 1 d PD B 5
F4C F 0.1069(9) 0.2028(11) 0.2298(9) 0.100(8) Uiso 0.33 1 d PD B 6
F5C F 0.2597(13) 0.2523(3) 0.2675(7) 0.079(5) Uiso 0.33 1 d PD B 6
F6C F 0.227(2) 0.1597(10) 0.2988(7) 0.113(12) Uiso 0.33 1 d PD B 6
C1 C 0.3523(6) 0.0378(3) 0.0748(3) 0.0661(15) Uani 1 1 d . A .
C2 C 0.2760(5) -0.0180(3) 0.0458(2) 0.095(2) Uani 1 1 d D . .
C3 C 0.3187(5) 0.1662(3) 0.1988(3) 0.0646(14) Uani 1 1 d . A .
C4 C 0.2287(5) 0.1950(2) 0.2489(2) 0.092(2) Uani 1 1 d D . .
C5 C 0.5398(5) 0.1997(2) 0.0131(3) 0.0673(14) Uani 1 1 d . . .
H5 H 0.5958 0.1668 0.0219 0.081 Uiso 1 1 calc R . .
C6 C 0.5226(5) 0.2441(3) 0.0569(2) 0.0686(15) Uani 1 1 d . . .
H6 H 0.5673 0.2394 0.0933 0.082 Uiso 1 1 calc R . .
C7 C 0.4361(5) 0.2996(3) 0.0498(3) 0.0796(17) Uani 1 1 d . . .
H7A H 0.4008 0.3109 0.0891 0.096 Uiso 1 1 calc R . .
H7B H 0.3639 0.2887 0.0235 0.096 Uiso 1 1 calc R . .
C8 C 0.5060(7) 0.3545(3) 0.0238(3) 0.100(2) Uani 1 1 d . . .
H8A H 0.4424 0.3866 0.0146 0.121 Uiso 1 1 calc R . .
H8B H 0.5636 0.3711 0.0547 0.121 Uiso 1 1 calc R . .
C9 C 0.5860(9) 0.3423(4) -0.0332(4) 0.164(4) Uani 1 1 d D . .
H9A H 0.6184 0.3822 -0.0476 0.197 Uiso 1 1 calc R . .
H9B H 0.6610 0.3175 -0.0216 0.197 Uiso 1 1 calc R . .
C10 C 0.5195(11) 0.3096(5) -0.0862(4) 0.180(4) Uani 1 1 d D . .
H10A H 0.5459 0.3304 -0.1233 0.216 Uiso 1 1 calc R . .
H10B H 0.4264 0.3154 -0.0820 0.216 Uiso 1 1 calc R . .
C11 C 0.5457(8) 0.2398(3) -0.0935(3) 0.117(2) Uani 1 1 d . . .
H11A H 0.6386 0.2326 -0.0902 0.140 Uiso 1 1 calc R . .
H11B H 0.5190 0.2271 -0.1338 0.140 Uiso 1 1 calc R . .
C12 C 0.4768(6) 0.1995(3) -0.0475(3) 0.0816(17) Uani 1 1 d . . .
H12A H 0.3880 0.2141 -0.0432 0.098 Uiso 1 1 calc R . .
H12B H 0.4737 0.1569 -0.0625 0.098 Uiso 1 1 calc R . .
C13 C 0.7035(4) 0.1131(2) 0.1913(2) 0.0620(14) Uani 1 1 d . . .
H13 H 0.6778 0.1536 0.1817 0.074 Uiso 1 1 calc R . .
C14 C 0.7155(5) 0.0718(2) 0.1449(3) 0.0642(14) Uani 1 1 d . . .
H14 H 0.6932 0.0850 0.1061 0.077 Uiso 1 1 calc R . .
C15 C 0.7622(5) 0.0068(2) 0.1529(3) 0.0756(16) Uani 1 1 d . . .
H15A H 0.7207 -0.0201 0.1233 0.091 Uiso 1 1 calc R . .
H15B H 0.7385 -0.0080 0.1930 0.091 Uiso 1 1 calc R . .
C16 C 0.9111(6) 0.0031(3) 0.1453(3) 0.0930(19) Uani 1 1 d . . .
H16A H 0.9320 0.0089 0.1028 0.112 Uiso 1 1 calc R . .
H16B H 0.9397 -0.0385 0.1567 0.112 Uiso 1 1 calc R . .
C17 C 0.9876(5) 0.0516(3) 0.1829(3) 0.0931(19) Uani 1 1 d . . .
H17A H 1.0799 0.0441 0.1773 0.112 Uiso 1 1 calc R . .
H17B H 0.9687 0.0930 0.1672 0.112 Uiso 1 1 calc R . .
C18 C 0.9584(6) 0.0507(3) 0.2490(3) 0.101(2) Uani 1 1 d . . .
H18A H 0.9176 0.0110 0.2584 0.122 Uiso 1 1 calc R . .
H18B H 1.0403 0.0521 0.2707 0.122 Uiso 1 1 calc R . .
C19 C 0.8721(5) 0.1025(3) 0.2736(3) 0.0862(18) Uani 1 1 d . . .
H19A H 0.9059 0.1422 0.2594 0.103 Uiso 1 1 calc R . .
H19B H 0.8786 0.1023 0.3175 0.103 Uiso 1 1 calc R . .
C20 C 0.7283(5) 0.0985(3) 0.2564(3) 0.0786(16) Uani 1 1 d . . .
H20A H 0.6968 0.0567 0.2650 0.094 Uiso 1 1 calc R . .
H20B H 0.6794 0.1275 0.2814 0.094 Uiso 1 1 calc R . .
Cu1 Cu 0.41348(7) 0.16785(3) 0.07749(3) 0.0747(3) Uani 1 1 d . A .
Cu2 Cu 0.52386(6) 0.08272(3) 0.16579(3) 0.0740(3) Uani 1 1 d . A .
O1 O 0.3372(4) 0.08844(19) 0.05040(18) 0.0863(12) Uani 1 1 d . . .
O2 O 0.4190(4) 0.02330(17) 0.1188(2) 0.0887(12) Uani 1 1 d . . .
O3 O 0.3907(4) 0.12399(19) 0.21700(17) 0.0844(12) Uani 1 1 d . . .
O4 O 0.3076(4) 0.19048(17) 0.14875(19) 0.0873(12) Uani 1 1 d . . .

loop_
_atom_site_aniso_label
_atom_site_aniso_U_11
_atom_site_aniso_U_22
_atom_site_aniso_U_33
_atom_site_aniso_U_23
_atom_site_aniso_U_13
_atom_site_aniso_U_12
C1 0.067(4) 0.063(4) 0.069(4) -0.012(4) 0.001(3) -0.014(3)
C2 0.097(5) 0.112(6) 0.075(5) 0.019(4) -0.001(4) 0.029(5)
C3 0.059(4) 0.060(4) 0.075(5) -0.015(4) 0.010(3) -0.009(3)
C4 0.086(5) 0.084(5) 0.105(6) 0.025(4) -0.031(4) -0.020(4)
C5 0.069(4) 0.055(3) 0.078(4) 0.005(3) 0.001(3) 0.009(3)
C6 0.066(3) 0.066(4) 0.074(4) 0.005(3) -0.005(3) 0.003(3)
C7 0.082(4) 0.062(4) 0.095(4) -0.009(3) 0.010(3) 0.006(3)
C8 0.111(5) 0.062(4) 0.129(6) 0.007(4) 0.026(5) 0.004(4)
C9 0.199(10) 0.132(7) 0.163(9) 0.064(7) -0.001(8) -0.079(7)
C10 0.279(13) 0.149(9) 0.114(7) 0.056(6) 0.015(8) -0.065(9)
C11 0.152(7) 0.108(6) 0.090(5) -0.005(4) 0.029(5) -0.013(5)
C12 0.099(4) 0.071(4) 0.075(4) -0.005(3) 0.008(4) -0.012(4)
C13 0.054(3) 0.060(3) 0.073(4) 0.007(3) -0.013(3) 0.006(3)
C14 0.063(4) 0.066(4) 0.064(4) 0.005(3) -0.017(3) -0.001(3)
C15 0.086(4) 0.067(4) 0.073(4) -0.007(3) -0.010(3) 0.002(3)
C16 0.086(5) 0.084(4) 0.110(5) 0.002(4) 0.000(4) 0.023(4)
C17 0.058(4) 0.122(5) 0.100(6) 0.009(4) -0.004(4) 0.011(4)
C18 0.084(5) 0.113(5) 0.108(6) 0.011(4) -0.033(4) 0.005(4)
C19 0.083(5) 0.094(5) 0.082(4) -0.005(3) -0.022(3) -0.002(4)
C20 0.076(4) 0.089(4) 0.071(4) -0.008(3) -0.008(3) 0.000(3)
Cu1 0.0816(5) 0.0652(4) 0.0772(5) 0.0086(4) 0.0020(4) -0.0052(4)
Cu2 0.0630(4) 0.0761(5) 0.0830(5) 0.0005(4) -0.0160(4) 0.0031(4)
O1 0.102(3) 0.072(3) 0.085(3) 0.013(2) -0.017(2) -0.017(2)
O2 0.092(3) 0.075(3) 0.099(3) 0.004(2) -0.035(3) -0.004(2)
O3 0.077(3) 0.092(3) 0.085(3) 0.005(2) -0.009(2) 0.017(2)
O4 0.105(3) 0.085(3) 0.072(3) 0.019(2) 0.012(2) 0.012(2)

loop_
_atom_type_symbol
_atom_type_description
_atom_type_scat_dispersion_real
_atom_type_scat_dispersion_imag
_atom_type_scat_source
C C 0.0033 0.0016 'International Tables Vol C Tables 4.2.6.8 and 6.1.1.4'
H H 0.0000 0.0000 'International Tables Vol C Tables 4.2.6.8 and 6.1.1.4'
Cu Cu 0.3201 1.2651 'International Tables Vol C Tables 4.2.6.8 and 6.1.1.4'
F F 0.0171 0.0103 'International Tables Vol C Tables 4.2.6.8 and 6.1.1.4'
O O 0.0106 0.0060 'International Tables Vol C Tables 4.2.6.8 and 6.1.1.4'

loop_
_geom_angle_atom_site_label_1
_geom_angle_atom_site_label_2
_geom_angle_atom_site_label_3
_geom_angle
O2 C1 O1 130.1(5)
O2 C1 C2 114.3(5)
O1 C1 C2 115.6(5)
F2C C2 F1C 112.8(10)
F2C C2 F3B 131.7(9)
F1C C2 F3B 50.2(9)
F2C C2 F1B 49.6(7)
F1C C2 F1B 136.3(10)
F3B C2 F1B 107.0(10)
F2C C2 F3C 101.5(11)
F1C C2 F3C 107.3(11)
F3B C2 F3C 58.8(8)
F1B C2 F3C 54.4(11)
F2C C2 F1A 128.7(9)
F1C C2 F1A 25.4(8)
F3B C2 F1A 25.3(8)
F1B C2 F1A 126.8(10)
F3C C2 F1A 83.8(11)
F2C C2 F2B 61.2(9)
F1C C2 F2B 61.6(7)
F3B C2 F2B 109.5(10)
F1B C2 F2B 109.8(11)
F3C C2 F2B 146.6(11)
F1A C2 F2B 86.6(10)
F2C C2 F2A 33.4(6)
F1C C2 F2A 86.1(9)
F3B C2 F2A 126.7(9)
F1B C2 F2A 82.8(9)
F3C C2 F2A 130.7(11)
F1A C2 F2A 109.1(10)
F2B C2 F2A 28.0(7)
F2C C2 F3A 79.5(10)
F1C C2 F3A 125.5(10)
F3B C2 F3A 81.1(11)
F1B C2 F3A 30.7(8)
F3C C2 F3A 24.0(10)
F1A C2 F3A 105.1(11)
F2B C2 F3A 135.9(11)
F2A C2 F3A 111.7(11)
F2C C2 C1 115.7(6)
F1C C2 C1 112.4(7)
F3B C2 C1 112.3(7)
F1B C2 C1 110.9(7)
F3C C2 C1 105.9(8)
F1A C2 C1 111.3(6)
F2B C2 C1 107.4(7)
F2A C2 C1 112.1(6)
F3A C2 C1 107.3(7)
O3 C3 O4 131.3(5)
O3 C3 C4 114.3(5)
O4 C3 C4 114.4(5)
F5C C4 F5B 128.0(11)
F5C C4 F4B 76.0(8)
F5B C4 F4B 102.8(11)
F5C C4 F6C 105.7(13)
F5B C4 F6C 32.5(12)
F4B C4 F6C 124.3(14)
F5C C4 F4C 101.9(13)
F5B C4 F4C 80.1(10)
F4B C4 F4C 27.3(10)
F6C C4 F4C 108.6(14)
F5C C4 F6B 32.4(8)
F5B C4 F6B 108.2(10)
F4B C4 F6B 105.7(11)
F6C C4 F6B 78.4(11)
F4C C4 F6B 127.9(14)
F5C C4 F4A 114.2(14)
F5B C4 F4A 20.5(15)
F4B C4 F4A 116.6(15)
F6C C4 F4A 12(2)
F4C C4 F4A 97.9(15)
F6B C4 F4A 89.2(15)
F5C C4 F6A 21.4(10)
F5B C4 F6A 129.5(12)
F4B C4 F6A 96.4(12)
F6C C4 F6A 99.5(14)
F4C C4 F6A 122.9(15)
F6B C4 F6A 21.3(11)
F4A C4 F6A 110.5(17)
F5C C4 F5A 94.5(15)
F5B C4 F5A 95.2(15)
F4B C4 F5A 19.1(16)
F6C C4 F5A 123.9(17)
F4C C4 F5A 15.4(17)
F6B C4 F5A 124.8(16)
F4A C4 F5A 113.3(18)
F6A C4 F5A 114.1(17)
F5C C4 C3 116.0(8)
F5B C4 C3 110.4(8)
F4B C4 C3 117.2(9)
F6C C4 C3 111.6(12)
F4C C4 C3 112.5(11)
F6B C4 C3 111.9(9)
F4A C4 C3 112.4(11)
F6A C4 C3 101.0(8)
F5A C4 C3 104.7(11)
C6 C5 C12 125.6(5)
C6 C5 Cu1 69.9(3)
C12 C5 Cu1 110.3(4)
C5 C6 C7 123.8(5)
C5 C6 Cu1 70.9(3)
C7 C6 Cu1 109.5(4)
C6 C7 C8 112.3(5)
C9 C8 C7 116.3(5)
C10 C9 C8 118.0(8)
C9 C10 C11 116.8(8)
C10 C11 C12 113.9(6)
C5 C12 C11 113.5(5)
C14 C13 C20 125.0(5)
C14 C13 Cu2 70.5(3)
C20 C13 Cu2 110.7(3)
C13 C14 C15 123.4(5)
C13 C14 Cu2 70.5(3)
C15 C14 Cu2 113.2(4)
C14 C15 C16 110.9(5)
C15 C16 C17 114.4(5)
C18 C17 C16 114.5(5)
C19 C18 C17 117.3(5)
C18 C19 C20 115.9(5)
C13 C20 C19 113.1(5)
O1 Cu1 O4 103.54(17)
O1 Cu1 C6 147.9(2)
O4 Cu1 C6 106.6(2)
O1 Cu1 C5 109.3(2)
O4 Cu1 C5 145.46(19)
C6 Cu1 C5 39.20(18)
O1 Cu1 Cu2 79.50(12)
O4 Cu1 Cu2 80.48(12)
C6 Cu1 Cu2 116.00(16)
C5 Cu1 Cu2 115.34(15)
O2 Cu2 O3 102.10(16)
O2 Cu2 C14 109.7(2)
O3 Cu2 C14 148.01(19)
O2 Cu2 C13 148.3(2)
O3 Cu2 C13 109.08(19)
C14 Cu2 C13 38.93(19)
O2 Cu2 Cu1 80.57(12)
O3 Cu2 Cu1 80.37(12)
C14 Cu2 Cu1 107.40(15)
C13 Cu2 Cu1 109.89(14)
C1 O1 Cu1 125.6(4)
C1 O2 Cu2 124.2(4)
C3 O3 Cu2 123.6(4)
C3 O4 Cu1 124.2(4)

loop_
_geom_bond_atom_site_label_1
_geom_bond_atom_site_label_2
_geom_bond_distance
F1A C2 1.334(3)
F2A C2 1.336(3)
F3A C2 1.337(3)
F1B C2 1.329(3)
F2B C2 1.334(3)
F3B C2 1.331(3)
F1C C2 1.330(3)
F2C C2 1.330(3)
F3C C2 1.334(3)
F4A C4 1.334(3)
F5A C4 1.338(3)
F6A C4 1.339(3)
F4B C4 1.332(3)
F5B C4 1.331(3)
F6B C4 1.334(3)
F4C C4 1.332(3)
F5C C4 1.332(3)
F6C C4 1.334(3)
C1 O2 1.226(6)
C1 O1 1.221(6)
C1 C2 1.566(7)
C3 O3 1.234(6)
C3 O4 1.225(6)
C3 C4 1.568(7)
C5 C6 1.367(7)
C5 C12 1.485(7)
C5 Cu1 2.043(5)
C6 C7 1.492(7)
C6 Cu1 2.031(5)
C7 C8 1.492(8)
C8 C9 1.524(10)
C9 C10 1.525(3)
C10 C11 1.523(11)
C11 C12 1.508(8)
C13 C14 1.358(7)
C13 C20 1.491(7)
C13 Cu2 2.038(5)
C14 C15 1.482(6)
C14 Cu2 2.037(5)
C15 C16 1.542(7)
C16 C17 1.544(8)
C17 C18 1.490(8)
C18 C19 1.519(8)
C19 C20 1.530(7)
Cu1 O1 1.964(4)
Cu1 O4 1.973(4)
Cu1 Cu2 2.8980(10)
Cu2 O2 1.963(4)
Cu2 O3 1.983(4)
